data_2000385
loop_
_publ_author_name
'Casti\~neiras, A.'
'G\'omez, M. C.'
'Hiller, W.'

_publ_section_title
;Structure of
 tetrakis(<i>N</i>,<i>N</i>-dimethylbenzenecarbothioamide-<i>S</i>)cadmium(II)
 diperchlorate monohydrate
;
_journal_issue 12
_journal_name_full 'Acta Crystallographica Section C'
_journal_page_first 2215
_journal_page_last 2218
_journal_paper_doi 10.1107/S0108270192004359
_journal_volume 48
_journal_year 1992
_chemical_formula_moiety 'C36 H44 Cd1 N4 S4,2(Cl1 O4),H2 O1'
_chemical_formula_sum 'C36 H46 Cd Cl2 N4 O9 S4'
_chemical_formula_weight 990.33
_symmetry_cell_setting orthorhombic
_symmetry_space_group_name_Hall '-P 2ac 2ab'
_symmetry_space_group_name_H-M 'P b c a'
_cell_angle_alpha 90
_cell_angle_beta 90
_cell_angle_gamma 90
_cell_formula_units_Z 8
_cell_length_a 17.488(3)
_cell_length_b 22.287(4)
_cell_length_c 22.811(3)
_cell_volume 8891(2)
_diffrn_radiation_type Mo
_diffrn_radiation_wavelength 0.70930
_exptl_absorpt_coefficient_mu 0.842
_exptl_crystal_density_diffrn 1.480
_exptl_crystal_F_000 4064
_cod_data_source_file bx0581.cif
_cod_data_source_block bx0581a
_cod_depositor_comments
;
 Marking attached hydrogen comments.

 Antanas Vaitkus,
 2017-03-25
;
_cod_original_cell_volume 8890.8
_cod_original_formula_sum 'C36 H46 Cd1 Cl2 N4 O9 S4'
_cod_database_code 2000385

loop_
_atom_site_label
_atom_site_fract_x
_atom_site_fract_y
_atom_site_fract_z
_atom_site_U_iso_or_equiv
_atom_site_attached_hydrogens
Cd .74284(3) .18419(2) .21599(2) .0447(2) 0
S(1) .62030(10) .15379(9) .26741(8) .0540(10) 0
S(2) .86540(10) .19320(8) .27473(9) .0580(10) 0
S(3) .80310(10) .11090(9) .14351(8) .0570(10) 0
S(4) .69110(10) .28376(9) .18156(9) .0620(10) 0
N(1) .5777(3) .0637(3) .3329(2) .049(3) 0
N(2) .9223(3) .2889(3) .3254(3) .056(3) 0
N(3) .7812(3) .0820(3) .0340(2) .055(4) 0
N(4) .7501(4) .3796(2) .1339(2) .055(3) 0
C(11) .6353(4) .0919(3) .3096(3) .040(3) 0
C(12) .7139(4) .0707(3) .3217(3) .043(3) 0
C(13) .7462(4) .0816(3) .3761(3) .052(4) 1
C(14) .8207(4) .0631(4) .3866(3) .063(4) 1
C(15) .8617(4) .0337(3) .3446(4) .065(5) 1
C(16) .8291(4) .0227(3) .2905(4) .063(4) 1
C(17) .7554(4) .0416(3) .2788(3) .054(4) 1
C(18) .5858(5) .0092(3) .3689(4) .068(5) 3
C(19) .4990(4) .0837(4) .3247(4) .069(5) 3
C(21) .8602(4) .2586(3) .3131(3) .045(4) 0
C(22) .7863(4) .2810(3) .3349(3) .046(4) 0
C(23) .7411(5) .2447(3) .3703(3) .063(4) 1
C(24) .6696(5) .2643(4) .3893(4) .078(5) 1
C(25) .6438(5) .3188(4) .3727(4) .081(5) 1
C(26) .6854(5) .3545(4) .3369(3) .076(5) 1
C(27) .7582(5) .3364(3) .3187(3) .063(4) 1
C(28) .9262(5) .3382(4) .3667(4) .082(5) 3
C(29) .9960(5) .2743(4) .2992(5) .090(6) 3
C(31) .7503(4) .1045(3) .0814(3) .044(3) 0
C(32) .6688(4) .1236(3) .0804(3) .042(4) 0
C(33) .6192(4) .1007(3) .1211(3) .053(4) 1
C(34) .5432(5) .1202(4) .1211(4) .074(5) 1
C(35) .5197(5) .1623(4) .0814(4) .083(6) 1
C(36) .5700(5) .1859(4) .0418(4) .084(6) 1
C(37) .6451(4) .1665(4) .0410(4) .066(5) 1
C(38) .8629(5) .0689(4) .0308(4) .071(5) 3
C(39) .7375(6) .0644(4) -.0183(3) .087(5) 3
C(41) .7546(4) .3218(3) .1392(3) .046(3) 0
C(42) .8140(4) .2892(3) .1056(3) .048(4) 0
C(43) .8828(4) .2748(4) .1302(4) .068(5) 1
C(44) .9366(4) .2431(4) .0956(5) .089(6) 1
C(45) .9190(5) .2275(4) .0405(4) .095(6) 1
C(46) .8511(6) .2410(5) .0161(4) .095(7) 1
C(47) .7980(5) .2731(4) .0492(4) .075(5) 1
C(48) .8031(5) .4147(4) .0977(4) .075(5) 3
C(49) .6905(6) .4147(4) .1637(4) .085(6) 3
Cl(1) .54140(10) -.06594(9) .21602(9) .0620(10) 0
O(11) .4836(4) -.0660(3) .2604(3) .107(5) 0
O(12) .6015(4) -.1017(4) .2330(3) .149(6) 0
O(13) .5126(5) -.0879(5) .1640(4) .156(7) 0
O(14) .5650(6) -.0092(3) .2077(4) .165(7) 0
Cl(2) .59220(10) .11551(9) .51057(9) .0620(10) 0
O(21) .6598(4) .0814(3) .5091(3) .108(4) 0
O(22) .5987(5) .1655(3) .5453(4) .150(7) 0
O(23) .5703(5) .1309(4) .4537(3) .156(6) 0
O(24) .5361(5) .0807(4) .5359(5) .173(8) 0
O(1) .5040(10) .5282(6) .5279(6) 30.5(7) 2

loop_
_geom_angle_atom_site_label_1
_geom_angle_atom_site_label_2
_geom_angle_atom_site_label_3
_geom_angle
S(1) Cd S(2) 119.42(6)
S(1) Cd S(4) 94.35(6)
S(2) Cd S(4) 113.47(7)
C(11) N(1) C(18) 123.4(6)
C(18) N(1) C(19) 114.4(6)
S(1) C(11) C(12) 120.5(5)
C(11) C(12) C(13) 119.4(6)
C(13) C(12) C(17) 120.2(6)
C(13) C(14) C(15) 121.0(7)
C(15) C(16) C(17) 120.3(7)
C(21) N(2) C(28) 124.7(6)
C(28) N(2) C(29) 113.2(6)
S(2) C(21) C(22) 120.7(5)
C(21) C(22) C(23) 119.9(7)
C(23) C(22) C(27) 118.3(7)
C(23) C(24) C(25) 119.7(8)
C(25) C(26) C(27) 120.1(8)
C(31) N(3) C(38) 121.4(6)
C(38) N(3) C(39) 114.6(7)
S(3) C(31) C(32) 120.7(5)
C(31) C(32) C(33) 119.3(6)
C(33) C(32) C(37) 120.8(6)
C(33) C(34) C(35) 120.0(7)
C(35) C(36) C(37) 120.0(8)
C(41) N(4) C(48) 123.0(6)
C(48) N(4) C(49) 115.3(6)
S(4) C(41) C(42) 120.5(5)
C(41) C(42) C(43) 121.4(6)
C(43) C(42) C(47) 120.3(8)
C(43) C(44) C(45) 120.0(8)
C(45) C(46) C(47) 118.7(9)
S(1) Cd S(3) 118.58(6)
S(2) Cd S(3) 92.47(6)
S(3) Cd S(4) 120.66(7)
C(11) N(1) C(19) 122.2(6)
S(1) C(11) N(1) 120.1(5)
N(1) C(11) C(12) 119.4(6)
C(11) C(12) C(17) 120.4(6)
C(12) C(13) C(14) 119.1(6)
C(14) C(15) C(16) 119.7(7)
C(12) C(17) C(16) 119.8(7)
C(21) N(2) C(29) 122.1(6)
S(2) C(21) N(2) 120.4(5)
N(2) C(21) C(22) 118.9(6)
C(21) C(22) C(27) 121.7(6)
C(22) C(23) C(24) 120.6(8)
C(24) C(25) C(26) 121.2(8)
C(22) C(27) C(26) 120.2(7)
C(31) N(3) C(39) 123.9(6)
S(3) C(31) N(3) 119.8(5)
N(3) C(31) C(32) 119.6(6)
C(31) C(32) C(37) 119.9(6)
C(32) C(33) C(34) 119.1(7)
C(34) C(35) C(36) 120.5(8)
C(32) C(37) C(36) 119.6(7)
C(41) N(4) C(49) 121.8(6)
S(4) C(41) N(4) 120.5(5)
N(4) C(41) C(42) 118.9(6)
C(41) C(42) C(47) 118.2(6)
C(42) C(43) C(44) 118.3(8)
C(44) C(45) C(46) 122.1(9)
C(42) C(47) C(46) 120.6(8)
O(11) Cl(1) O(12) 109.9(4)
O(11) Cl(1) O(13) 110.5(4)
O(11) Cl(1) O(14) 108.6(6)
O(12) Cl(1) O(13) 108.5(5)
O(12) Cl(1) O(14) 110.6(5)
O(13) Cl(1) O(14) 109.0(6)
O(21) Cl(2) O(22) 112.5(5)
O(21) Cl(2) O(23) 110.0(5)
O(21) Cl(2) O(24) 107.7(5)
O(22) Cl(2) O(23) 111.2(5)
O(22) Cl(2) O(24) 106.0(6)
O(23) Cl(2) O(24) 109.5(6)

loop_
_geom_bond_atom_site_label_1
_geom_bond_atom_site_label_2
_geom_bond_distance
Cd S(1) 2.535(2)
Cd S(3) 2.553(2)
S(1) C(11) 1.702(6)
N(1) C(18) 1.470(10)
C(11) C(12) 1.479(9)
C(12) C(17) 1.381(9)
C(14) C(15) 1.360(10)
C(16) C(17) 1.39(2)
S(2) C(21) 1.703(7)
N(2) C(28) 1.45(2)
C(21) C(22) 1.471(9)
C(22) C(27) 1.390(10)
C(24) C(25) 1.360(10)
C(26) C(27) 1.400(10)
S(3) C(31) 1.699(7)
N(3) C(38) 1.460(10)
C(31) C(32) 1.490(10)
C(32) C(37) 1.38(2)
C(34) C(35) 1.370(10)
C(36) C(37) 1.380(10)
S(4) C(41) 1.700(7)
N(4) C(48) 1.47(2)
C(41) C(42) 1.479(9)
C(42) C(47) 1.36(2)
C(44) C(45) 1.350(10)
C(46) C(47) 1.400(10)
Cl(1) O(11) 1.430(7)
Cl(1) O(12) 1.375(8)
Cl(1) O(13) 1.379(8)
Cl(1) O(14) 1.343(8)
Cd S(2) 2.536(2)
Cd S(4) 2.522(3)
N(1) C(11) 1.301(8)
N(1) C(19) 1.460(10)
C(12) C(13) 1.384(9)
C(13) C(14) 1.39(2)
C(15) C(16) 1.380(10)
N(2) C(21) 1.309(9)
N(2) C(29) 1.46(2)
C(22) C(23) 1.40(2)
C(23) C(24) 1.390(10)
C(25) C(26) 1.350(10)
N(3) C(31) 1.308(8)
N(3) C(39) 1.48(2)
C(32) C(33) 1.371(9)
C(33) C(34) 1.40(2)
C(35) C(36) 1.370(10)
N(4) C(41) 1.297(8)
N(4) C(49) 1.470(10)
C(42) C(43) 1.37(2)
C(43) C(44) 1.420(10)
C(45) C(46) 1.350(10)
Cl(2) O(21) 1.406(7)
Cl(2) O(22) 1.372(8)
Cl(2) O(23) 1.395(7)
Cl(2) O(24) 1.378(9)
